data_7716455
loop_
_publ_author_name
'Krieft, Jonas'
'Neumann, Beate'
'Stammler, Hans-Georg'
'Mitzel, Norbert W.'

_publ_section_title
;
 Oxidation-dependent Lewis acidity in chalcogen adducts of Sb/P frustrated
 Lewis pairs.
;
_journal_issue 28
_journal_name_full 'Dalton transactions (Cambridge, England : 2003)'
_journal_page_first 11762
_journal_page_last 11768
_journal_paper_doi 10.1039/d4dt01591f
_journal_volume 53
_journal_year 2024
_chemical_absolute_configuration ad
_chemical_formula_moiety 'C13 H20 F10 P Sb Se'
_chemical_formula_sum 'C13 H20 F10 P Sb Se'
_chemical_formula_weight 597.97
_space_group_crystal_system orthorhombic
_space_group_IT_number 19
_space_group_name_Hall 'P 2ac 2ab'
_space_group_name_H-M_alt 'P 21 21 21'
_atom_sites_solution_hydrogens geom
_atom_sites_solution_primary direct
_audit_creation_date 2021-09-23
_audit_creation_method
;
Olex2 1.3-ac4
(compiled 2019.04.23 svn.r3594 for Rigaku Oxford Diffraction, GUI svn.r5739)
;
_audit_update_record
;
2024-04-23 deposited with the CCDC.	2024-06-24 downloaded from the CCDC.
;
_cell_angle_alpha 90
_cell_angle_beta 90
_cell_angle_gamma 90
_cell_formula_units_Z 4
_cell_length_a 6.71696(7)
_cell_length_b 11.89385(13)
_cell_length_c 24.6205(2)
_cell_measurement_reflns_used 56609
_cell_measurement_temperature 99.98(10)
_cell_measurement_theta_max 31.7900
_cell_measurement_theta_min 2.3770
_cell_volume 1966.94(3)
_computing_cell_refinement 'CrysAlisPro 1.171.41.105a (Rigaku OD, 2021)'
_computing_data_collection 'CrysAlisPro 1.171.41.105a (Rigaku OD, 2021)'
_computing_data_reduction 'CrysAlisPro 1.171.41.105a (Rigaku OD, 2021)'
_computing_molecular_graphics 'Olex2 (Dolomanov et al., 2009)'
_computing_publication_material 'Olex2 (Dolomanov et al., 2009)'
_computing_structure_refinement 'ShelXL (Sheldrick, 2015)'
_computing_structure_solution 'ShelXS (Sheldrick, 2008)'
_diffrn_ambient_environment N~2~
_diffrn_ambient_temperature 99.98(10)
_diffrn_detector 'CCD plate'
_diffrn_detector_area_resol_mean 8.0951
_diffrn_detector_type Eos
_diffrn_measured_fraction_theta_full 1.000
_diffrn_measured_fraction_theta_max 0.977
_diffrn_measurement_details
;
List of Runs (angles in degrees, time in seconds):

  # Type    Start    End  Width  t~exp~   \w     \q     \k     \f   Frames
#--------------------------------------------------------------------------
  1  \w     36.00  88.00   1.00    2.50    --   26.03-132.00 100.87   52
  2  \w    -17.00  97.00   1.00    2.50    --   26.03  19.00 120.00  114
  3  \w      7.00  59.00   1.00    2.50    --   26.03  57.00-120.00   52
  4  \w    -43.00  42.00   1.00    2.50    --   26.03 -57.00 150.00   85
  5  \w      5.00  98.00   1.00    2.50    --   26.03  38.00-180.00   93
  6  \w      9.00  95.00   1.00    2.50    --   26.03  57.00 -60.00   86
  7  \w     39.00  87.00   1.00    2.50    --   26.03 178.00  60.00   48
  8  \w    -10.00  65.00   1.00    2.50    --   26.03 -99.00 -90.00   75
  9  \w    -47.00  69.00   1.00    2.50    --   26.03 -19.00   0.00  116
 10  \w     -4.00  37.00   1.00    2.50    --   26.03  77.00  30.00   41
 11  \w      6.00  38.00   1.00    2.50    --   26.03  77.00  90.00   32
 12  \w    -35.00  -9.00   1.00    2.50    --   26.03 132.00 170.69   26
 13  \w    -99.00 -39.00   1.00    2.50    --  -23.50-178.00-180.00   60
 14  \w     39.00 102.00   1.00    2.50    --   26.03 178.00  30.00   63
 15  \w    -47.00  99.00   1.00    2.50    --   26.03   0.00-180.00  146
 16  \w    -47.00  99.00   1.00    2.50    --   26.03   0.00-120.00  146
 17  \w    -15.00  68.00   1.00    2.50    --   26.03 -99.00-120.00   83
 18  \w      6.00  95.00   1.00    2.50    --   26.03  57.00-150.00   89
 19  \w     -4.00  42.00   1.00    2.50    --   26.03  77.00 150.00   46
 20  \w    -47.00  99.00   1.00    2.50    --   26.03   0.00-150.00  146
 21  \w      6.00  95.00   1.00    2.50    --   26.03  57.00  30.00   89
 22  \w     37.00 103.00   1.00    2.50    --   26.03-178.00-120.00   66
 23  \w    -47.00  99.00   1.00    2.50    --   26.03   0.00 -60.00  146
 24  \w    -47.00  99.00   1.00    2.50    --   26.03   0.00 -30.00  146
 25  \w    -47.00  99.00   1.00    2.50    --   26.03   0.00   0.00  146
 26  \w    -47.00  87.00   1.00    2.50    --   26.03   0.00  30.00  134
 27  \w    -47.00  99.00   1.00    2.50    --   26.03   0.00 -90.00  146
;
_diffrn_measurement_device 'four-circle diffractometer'
_diffrn_measurement_device_type 'SuperNova, Single source at offset/far, Eos'
_diffrn_measurement_method '\w scans'
_diffrn_orient_matrix_type 'CrysAlisPro convention (1999,Acta A55,543-557)'
_diffrn_orient_matrix_UB_11 -0.0215203000
_diffrn_orient_matrix_UB_12 0.0379829000
_diffrn_orient_matrix_UB_13 -0.0214261000
_diffrn_orient_matrix_UB_21 -0.0792663000
_diffrn_orient_matrix_UB_22 -0.0351338000
_diffrn_orient_matrix_UB_23 -0.0086052000
_diffrn_orient_matrix_UB_31 -0.0663678000
_diffrn_orient_matrix_UB_32 0.0296690000
_diffrn_orient_matrix_UB_33 0.0172234000
_diffrn_radiation_monochromator mirror
_diffrn_radiation_probe x-ray
_diffrn_radiation_type 'Mo K\a'
_diffrn_radiation_wavelength 0.71073
_diffrn_reflns_av_R_equivalents 0.0363
_diffrn_reflns_av_unetI/netI 0.0150
_diffrn_reflns_Laue_measured_fraction_full 1.000
_diffrn_reflns_Laue_measured_fraction_max 0.977
_diffrn_reflns_limit_h_max 9
_diffrn_reflns_limit_h_min -10
_diffrn_reflns_limit_k_max 17
_diffrn_reflns_limit_k_min -17
_diffrn_reflns_limit_l_max 36
_diffrn_reflns_limit_l_min -36
_diffrn_reflns_number 120071
_diffrn_reflns_point_group_measured_fraction_full 1.000
_diffrn_reflns_point_group_measured_fraction_max 0.966
_diffrn_reflns_theta_full 25.242
_diffrn_reflns_theta_max 32.211
_diffrn_reflns_theta_min 1.902
_diffrn_source 'micro-focus sealed X-ray tube'
_diffrn_source_type 'SuperNova (Mo) X-ray Source'
_exptl_absorpt_coefficient_mu 3.420
_exptl_absorpt_correction_T_max 1.000
_exptl_absorpt_correction_T_min 0.526
_exptl_absorpt_correction_type gaussian
_exptl_absorpt_process_details
;
CrysAlisPro 1.171.41.105a (Rigaku Oxford Diffraction, 2021)
Numerical absorption correction based on gaussian integration over
a multifaceted crystal model
Empirical absorption correction using spherical harmonics,
implemented in SCALE3 ABSPACK scaling algorithm.
;
_exptl_crystal_colour 'clear colourless'
_exptl_crystal_colour_lustre clear
_exptl_crystal_colour_primary colourless
_exptl_crystal_density_diffrn 2.019
_exptl_crystal_description block
_exptl_crystal_F_000 1152
_exptl_crystal_size_max 0.3
_exptl_crystal_size_mid 0.16
_exptl_crystal_size_min 0.08
_refine_diff_density_max 0.537
_refine_diff_density_min -0.311
_refine_diff_density_rms 0.067
_refine_ls_abs_structure_details
;
 Flack x determined using 2707 quotients [(I+)-(I-)]/[(I+)+(I-)]
 (Parsons, Flack and Wagner, Acta Cryst. B69 (2013) 249-259).
;
_refine_ls_abs_structure_Flack 0.0308(19)
_refine_ls_extinction_method none
_refine_ls_goodness_of_fit_ref 1.072
_refine_ls_hydrogen_treatment constr
_refine_ls_matrix_type full
_refine_ls_number_parameters 241
_refine_ls_number_reflns 6704
_refine_ls_number_restraints 0
_refine_ls_restrained_S_all 1.072
_refine_ls_R_factor_all 0.0175
_refine_ls_R_factor_gt 0.0156
_refine_ls_shift/su_max 0.002
_refine_ls_shift/su_mean 0.000
_refine_ls_structure_factor_coef Fsqd
_refine_ls_weighting_details 'w=1/[\s^2^(Fo^2^)+(0.0118P)^2^+0.7530P] where P=(Fo^2^+2Fc^2^)/3'
_refine_ls_weighting_scheme calc
_refine_ls_wR_factor_gt 0.0304
_refine_ls_wR_factor_ref 0.0308
_reflns_Friedel_coverage 0.746
_reflns_Friedel_fraction_full 1.000
_reflns_Friedel_fraction_max 0.951
_reflns_number_gt 6490
_reflns_number_total 6704
_reflns_threshold_expression 'I > 2\s(I)'
_cod_data_source_file d4dt01591f2.cif
_cod_data_source_block 4
_cod_depositor_comments 'Adding full bibliography for 7716449--7716457.cif.'
_cod_database_code 7716455
_shelx_shelxl_version_number 2018/3
_chemical_oxdiff_formula C13H20F10PSbSe
_shelx_space_group_comment
;
The symmetry employed for this shelxl refinement is uniquely defined
by the following loop, which should always be used as a source of
symmetry information in preference to the above space-group names.
They are only intended as comments.
;
_shelx_estimated_absorpt_t_max 0.772
_shelx_estimated_absorpt_t_min 0.427
_diffrn_oxdiff_digest_frames
;
01c30e2830c06273514cf4963f65fa5b9c025740137
;
_reflns_odcompleteness_completeness 99.94
_reflns_odcompleteness_iscentric 1
_reflns_odcompleteness_theta 30.01
_olex2_refinement_description
;
1. Fixed Uiso
 At 1.2 times of:
  All C(H,H) groups
 At 1.5 times of:
  All C(H,H,H) groups
2.a Secondary CH2 refined with riding coordinates:
 C5(H5A,H5B)
2.b Idealised Me refined as rotating group:
 C7(H7A,H7B,H7C), C8(H8A,H8B,H8C), C9(H9A,H9B,H9C), C11(H11A,H11B,H11C),
 C12(H12A,H12B,H12C), C13(H13A,H13B,H13C)
;
_olex2_date_sample_data_collection 2021-09-23
_olex2_submission_special_instructions 'No special instructions were received'
_oxdiff_exptl_absorpt_empirical_details
;
Empirical correction (ABSPACK) includes:
- Absorption correction using spherical harmonics
- Frame scaling
- Detector area scaling
;
_oxdiff_exptl_absorpt_empirical_full_max 1.606
_oxdiff_exptl_absorpt_empirical_full_min 0.821

loop_
_space_group_symop_operation_xyz
'x, y, z'
'-x+1/2, -y, z+1/2'
'x+1/2, -y+1/2, -z'
'-x, y+1/2, -z+1/2'

loop_
_atom_site_label
_atom_site_type_symbol
_atom_site_fract_x
_atom_site_fract_y
_atom_site_fract_z
_atom_site_U_iso_or_equiv
_atom_site_adp_type
_atom_site_occupancy
_atom_site_site_symmetry_order
_atom_site_calc_flag
_atom_site_refinement_flags_posn
_atom_site_refinement_flags_adp
_atom_site_refinement_flags_occupancy
_atom_site_disorder_assembly
_atom_site_disorder_group
Sb1 Sb 0.62289(2) 0.67241(2) 0.31593(2) 0.01221(3) Uani 1 1 d . . . . .
Se1 Se 0.31365(3) 0.59902(2) 0.40657(2) 0.01789(4) Uani 1 1 d . . . . .
P1 P 0.58340(7) 0.50913(4) 0.42040(2) 0.01212(9) Uani 1 1 d . . . . .
F1 F 0.8468(2) 0.88407(11) 0.35027(6) 0.0264(3) Uani 1 1 d . . . . .
F2 F 0.6405(2) 0.82875(11) 0.41275(4) 0.0240(3) Uani 1 1 d . . . . .
F3 F 0.3293(2) 0.89372(11) 0.35039(6) 0.0267(3) Uani 1 1 d . . . . .
F4 F 0.5427(2) 1.02625(10) 0.36331(5) 0.0245(3) Uani 1 1 d . . . . .
F5 F 0.5290(2) 0.94219(12) 0.28593(5) 0.0281(3) Uani 1 1 d . . . . .
F6 F 0.8989(2) 0.80165(10) 0.24229(5) 0.0237(3) Uani 1 1 d . . . . .
F7 F 1.07610(19) 0.71833(13) 0.30515(5) 0.0274(3) Uani 1 1 d . . . . .
F8 F 0.8301(3) 0.60789(14) 0.19315(6) 0.0419(4) Uani 1 1 d . . . . .
F9 F 1.1433(2) 0.63146(13) 0.20787(6) 0.0373(4) Uani 1 1 d . . . . .
F10 F 0.9765(3) 0.51566(13) 0.25762(8) 0.0515(5) Uani 1 1 d . . . . .
C1 C 0.6637(3) 0.83943(16) 0.35802(7) 0.0159(4) Uani 1 1 d . . . . .
C2 C 0.5131(3) 0.92690(17) 0.33920(8) 0.0184(4) Uani 1 1 d . . . . .
C3 C 0.9156(3) 0.70550(16) 0.27253(8) 0.0164(4) Uani 1 1 d . . . . .
C4 C 0.9684(4) 0.6137(2) 0.23210(10) 0.0271(5) Uani 1 1 d . . . . .
C5 C 0.7733(3) 0.58004(16) 0.38035(8) 0.0144(4) Uani 1 1 d . . . . .
H5A H 0.866406 0.524351 0.364589 0.017 Uiso 1 1 calc R . . . .
H5B H 0.850279 0.632363 0.403533 0.017 Uiso 1 1 calc R . . . .
C6 C 0.5631(3) 0.36230(17) 0.39340(8) 0.0166(4) Uani 1 1 d . . . . .
C7 C 0.5526(4) 0.37026(19) 0.33120(9) 0.0221(4) Uani 1 1 d . . . . .
H7A H 0.442560 0.419869 0.320764 0.033 Uiso 1 1 calc GR . . . .
H7B H 0.530427 0.295202 0.315934 0.033 Uiso 1 1 calc GR . . . .
H7C H 0.678046 0.400781 0.317229 0.033 Uiso 1 1 calc GR . . . .
C8 C 0.7409(4) 0.28888(18) 0.40906(10) 0.0242(4) Uani 1 1 d . . . . .
H8A H 0.864629 0.327012 0.398810 0.036 Uiso 1 1 calc GR . . . .
H8B H 0.732131 0.216673 0.390033 0.036 Uiso 1 1 calc GR . . . .
H8C H 0.739802 0.275892 0.448362 0.036 Uiso 1 1 calc GR . . . .
C9 C 0.3685(4) 0.30833(17) 0.41313(9) 0.0242(4) Uani 1 1 d . . . . .
H9A H 0.371722 0.301012 0.452769 0.036 Uiso 1 1 calc GR . . . .
H9B H 0.353798 0.233760 0.396684 0.036 Uiso 1 1 calc GR . . . .
H9C H 0.255691 0.355774 0.402539 0.036 Uiso 1 1 calc GR . . . .
C10 C 0.6655(3) 0.51611(17) 0.49302(8) 0.0166(4) Uani 1 1 d . . . . .
C11 C 0.8846(3) 0.48045(19) 0.49947(8) 0.0224(4) Uani 1 1 d . . . . .
H11A H 0.899304 0.401384 0.489011 0.034 Uiso 1 1 calc GR . . . .
H11B H 0.925362 0.489982 0.537411 0.034 Uiso 1 1 calc GR . . . .
H11C H 0.968666 0.527297 0.476089 0.034 Uiso 1 1 calc GR . . . .
C12 C 0.5306(3) 0.4432(2) 0.52878(9) 0.0225(4) Uani 1 1 d . . . . .
H12A H 0.390940 0.460866 0.521035 0.034 Uiso 1 1 calc GR . . . .
H12B H 0.558933 0.458566 0.567114 0.034 Uiso 1 1 calc GR . . . .
H12C H 0.555656 0.363650 0.521051 0.034 Uiso 1 1 calc GR . . . .
C13 C 0.6452(4) 0.63889(18) 0.51123(8) 0.0250(5) Uani 1 1 d . . . . .
H13A H 0.731305 0.686534 0.488819 0.038 Uiso 1 1 calc GR . . . .
H13B H 0.684682 0.645552 0.549410 0.038 Uiso 1 1 calc GR . . . .
H13C H 0.506488 0.663026 0.507097 0.038 Uiso 1 1 calc GR . . . .

loop_
_atom_site_aniso_label
_atom_site_aniso_U_11
_atom_site_aniso_U_22
_atom_site_aniso_U_33
_atom_site_aniso_U_23
_atom_site_aniso_U_13
_atom_site_aniso_U_12
Sb1 0.01300(5) 0.01188(5) 0.01176(5) 0.00090(4) -0.00078(5) -0.00030(5)
Se1 0.01119(8) 0.02160(9) 0.02089(9) 0.00391(8) 0.00112(7) 0.00283(7)
P1 0.0108(2) 0.0129(2) 0.0126(2) 0.00191(16) -0.00080(16) -0.00096(16)
F1 0.0205(7) 0.0227(6) 0.0361(7) -0.0086(5) 0.0018(6) -0.0056(5)
F2 0.0402(7) 0.0195(5) 0.0122(5) 0.0001(5) -0.0039(5) 0.0029(6)
F3 0.0218(7) 0.0216(6) 0.0366(7) 0.0014(6) 0.0014(6) 0.0031(5)
F4 0.0390(8) 0.0126(5) 0.0220(6) -0.0020(5) 0.0030(6) 0.0015(5)
F5 0.0473(9) 0.0244(7) 0.0127(6) 0.0032(5) -0.0006(6) 0.0082(6)
F6 0.0287(7) 0.0134(5) 0.0290(6) 0.0070(4) 0.0043(6) -0.0009(5)
F7 0.0155(6) 0.0418(8) 0.0249(7) 0.0013(6) -0.0027(5) -0.0012(5)
F8 0.0464(10) 0.0485(9) 0.0308(8) -0.0221(7) 0.0068(7) -0.0155(8)
F9 0.0357(9) 0.0364(7) 0.0398(8) -0.0046(6) 0.0239(7) 0.0009(7)
F10 0.0766(14) 0.0164(7) 0.0615(12) 0.0099(7) 0.0405(10) 0.0136(8)
C1 0.0182(9) 0.0157(8) 0.0137(8) -0.0008(7) -0.0015(6) -0.0002(7)
C2 0.0265(11) 0.0142(9) 0.0144(9) 0.0005(7) 0.0019(8) 0.0024(8)
C3 0.0178(10) 0.0141(8) 0.0174(9) 0.0023(7) 0.0001(7) -0.0007(7)
C4 0.0337(13) 0.0188(10) 0.0288(12) -0.0012(9) 0.0151(10) -0.0018(9)
C5 0.0110(9) 0.0147(8) 0.0174(9) 0.0036(7) -0.0011(7) -0.0002(7)
C6 0.0190(9) 0.0138(8) 0.0170(9) 0.0012(7) -0.0023(7) -0.0024(7)
C7 0.0293(11) 0.0195(9) 0.0175(9) -0.0017(7) -0.0035(8) -0.0032(8)
C8 0.0289(11) 0.0178(9) 0.0260(11) 0.0002(8) -0.0044(9) 0.0045(8)
C9 0.0270(10) 0.0196(9) 0.0260(10) 0.0018(7) -0.0014(9) -0.0103(9)
C10 0.0188(10) 0.0185(8) 0.0124(8) 0.0013(7) -0.0015(7) -0.0035(7)
C11 0.0193(9) 0.0305(10) 0.0173(9) 0.0052(8) -0.0059(8) -0.0037(10)
C12 0.0240(11) 0.0272(11) 0.0163(9) 0.0044(8) 0.0015(8) -0.0051(9)
C13 0.0373(14) 0.0208(9) 0.0169(9) -0.0028(7) -0.0054(9) -0.0018(9)

loop_
_atom_type_symbol
_atom_type_description
_atom_type_scat_dispersion_real
_atom_type_scat_dispersion_imag
_atom_type_scat_source
C C 0.0033 0.0016 'International Tables Vol C Tables 4.2.6.8 and 6.1.1.4'
H H 0.0000 0.0000 'International Tables Vol C Tables 4.2.6.8 and 6.1.1.4'
F F 0.0171 0.0103 'International Tables Vol C Tables 4.2.6.8 and 6.1.1.4'
P P 0.1023 0.0942 'International Tables Vol C Tables 4.2.6.8 and 6.1.1.4'
Sb Sb -0.5866 1.5461 'International Tables Vol C Tables 4.2.6.8 and 6.1.1.4'
Se Se -0.0929 2.2259 'International Tables Vol C Tables 4.2.6.8 and 6.1.1.4'

loop_
_exptl_crystal_face_index_h
_exptl_crystal_face_index_k
_exptl_crystal_face_index_l
_exptl_crystal_face_perp_dist
-1 13 -21 0.0378
1 -13 21 0.0378
-5 -2 -5 0.1208
5 2 5 0.1208
0 -2 -5 0.0814
0 2 5 0.0814
2 3 5 0.0902
4 -1 -5 0.1341
1 0 5 0.0654

loop_
_geom_angle_atom_site_label_1
_geom_angle_atom_site_label_2
_geom_angle_atom_site_label_3
_geom_angle
_geom_angle_site_symmetry_1
_geom_angle_site_symmetry_3
_geom_angle_publ_flag
C1 Sb1 C3 87.61(7) . . ?
C5 Sb1 C1 93.05(7) . . ?
C5 Sb1 C3 91.63(7) . . ?
C5 P1 Se1 106.08(6) . . ?
C5 P1 C6 106.91(9) . . ?
C5 P1 C10 106.87(9) . . ?
C6 P1 Se1 110.43(7) . . ?
C10 P1 Se1 112.37(7) . . ?
C10 P1 C6 113.67(9) . . ?
F1 C1 Sb1 113.01(12) . . ?
F1 C1 F2 106.25(15) . . ?
F1 C1 C2 107.01(17) . . ?
F2 C1 Sb1 110.99(12) . . ?
F2 C1 C2 106.78(15) . . ?
C2 C1 Sb1 112.39(13) . . ?
F3 C2 F4 108.02(18) . . ?
F3 C2 F5 108.70(19) . . ?
F3 C2 C1 110.61(17) . . ?
F4 C2 C1 111.71(18) . . ?
F5 C2 F4 107.78(17) . . ?
F5 C2 C1 109.92(18) . . ?
F6 C3 Sb1 109.24(13) . . ?
F6 C3 C4 105.24(17) . . ?
F7 C3 Sb1 115.47(13) . . ?
F7 C3 F6 107.09(16) . . ?
F7 C3 C4 106.49(18) . . ?
C4 C3 Sb1 112.68(14) . . ?
F8 C4 C3 110.2(2) . . ?
F9 C4 F8 107.41(19) . . ?
F9 C4 C3 112.6(2) . . ?
F10 C4 F8 108.8(2) . . ?
F10 C4 F9 108.3(2) . . ?
F10 C4 C3 109.34(19) . . ?
Sb1 C5 H5A 110.2 . . ?
Sb1 C5 H5B 110.2 . . ?
P1 C5 Sb1 107.64(9) . . ?
P1 C5 H5A 110.2 . . ?
P1 C5 H5B 110.2 . . ?
H5A C5 H5B 108.5 . . ?
C7 C6 P1 107.43(14) . . ?
C8 C6 P1 112.72(15) . . ?
C8 C6 C7 108.82(18) . . ?
C8 C6 C9 110.27(17) . . ?
C9 C6 P1 109.84(15) . . ?
C9 C6 C7 107.58(17) . . ?
C6 C7 H7A 109.5 . . ?
C6 C7 H7B 109.5 . . ?
C6 C7 H7C 109.5 . . ?
H7A C7 H7B 109.5 . . ?
H7A C7 H7C 109.5 . . ?
H7B C7 H7C 109.5 . . ?
C6 C8 H8A 109.5 . . ?
C6 C8 H8B 109.5 . . ?
C6 C8 H8C 109.5 . . ?
H8A C8 H8B 109.5 . . ?
H8A C8 H8C 109.5 . . ?
H8B C8 H8C 109.5 . . ?
C6 C9 H9A 109.5 . . ?
C6 C9 H9B 109.5 . . ?
C6 C9 H9C 109.5 . . ?
H9A C9 H9B 109.5 . . ?
H9A C9 H9C 109.5 . . ?
H9B C9 H9C 109.5 . . ?
C11 C10 P1 111.58(14) . . ?
C12 C10 P1 110.44(14) . . ?
C12 C10 C11 110.50(17) . . ?
C12 C10 C13 108.54(18) . . ?
C13 C10 P1 107.16(14) . . ?
C13 C10 C11 108.50(18) . . ?
C10 C11 H11A 109.5 . . ?
C10 C11 H11B 109.5 . . ?
C10 C11 H11C 109.5 . . ?
H11A C11 H11B 109.5 . . ?
H11A C11 H11C 109.5 . . ?
H11B C11 H11C 109.5 . . ?
C10 C12 H12A 109.5 . . ?
C10 C12 H12B 109.5 . . ?
C10 C12 H12C 109.5 . . ?
H12A C12 H12B 109.5 . . ?
H12A C12 H12C 109.5 . . ?
H12B C12 H12C 109.5 . . ?
C10 C13 H13A 109.5 . . ?
C10 C13 H13B 109.5 . . ?
C10 C13 H13C 109.5 . . ?
H13A C13 H13B 109.5 . . ?
H13A C13 H13C 109.5 . . ?
H13B C13 H13C 109.5 . . ?

loop_
_geom_bond_atom_site_label_1
_geom_bond_atom_site_label_2
_geom_bond_distance
_geom_bond_site_symmetry_2
_geom_bond_publ_flag
Sb1 C1 2.2572(19) . ?
Sb1 C3 2.272(2) . ?
Sb1 C5 2.1781(18) . ?
Se1 P1 2.1312(5) . ?
P1 C5 1.8197(19) . ?
P1 C6 1.874(2) . ?
P1 C10 1.8729(19) . ?
F1 C1 1.353(2) . ?
F2 C1 1.363(2) . ?
F3 C2 1.325(3) . ?
F4 C2 1.337(2) . ?
F5 C2 1.328(2) . ?
F6 C3 1.369(2) . ?
F7 C3 1.353(2) . ?
F8 C4 1.337(3) . ?
F9 C4 1.334(3) . ?
F10 C4 1.326(3) . ?
C1 C2 1.523(3) . ?
C3 C4 1.519(3) . ?
C5 H5A 0.9900 . ?
C5 H5B 0.9900 . ?
C6 C7 1.536(3) . ?
C6 C8 1.529(3) . ?
C6 C9 1.535(3) . ?
C7 H7A 0.9800 . ?
C7 H7B 0.9800 . ?
C7 H7C 0.9800 . ?
C8 H8A 0.9800 . ?
C8 H8B 0.9800 . ?
C8 H8C 0.9800 . ?
C9 H9A 0.9800 . ?
C9 H9B 0.9800 . ?
C9 H9C 0.9800 . ?
C10 C11 1.540(3) . ?
C10 C12 1.532(3) . ?
C10 C13 1.534(3) . ?
C11 H11A 0.9800 . ?
C11 H11B 0.9800 . ?
C11 H11C 0.9800 . ?
C12 H12A 0.9800 . ?
C12 H12B 0.9800 . ?
C12 H12C 0.9800 . ?
C13 H13A 0.9800 . ?
C13 H13B 0.9800 . ?
C13 H13C 0.9800 . ?

loop_
_geom_torsion_atom_site_label_1
_geom_torsion_atom_site_label_2
_geom_torsion_atom_site_label_3
_geom_torsion_atom_site_label_4
_geom_torsion
_geom_torsion_site_symmetry_1
_geom_torsion_site_symmetry_2
_geom_torsion_site_symmetry_3
_geom_torsion_site_symmetry_4
_geom_torsion_publ_flag
Sb1 C1 C2 F3 61.44(19) . . . . ?
Sb1 C1 C2 F4 -178.20(13) . . . . ?
Sb1 C1 C2 F5 -58.6(2) . . . . ?
Sb1 C3 C4 F8 62.1(2) . . . . ?
Sb1 C3 C4 F9 -178.04(16) . . . . ?
Sb1 C3 C4 F10 -57.5(2) . . . . ?
Se1 P1 C5 Sb1 -22.21(10) . . . . ?
Se1 P1 C6 C7 68.07(15) . . . . ?
Se1 P1 C6 C8 -172.06(13) . . . . ?
Se1 P1 C6 C9 -48.67(15) . . . . ?
Se1 P1 C10 C11 -164.16(12) . . . . ?
Se1 P1 C10 C12 72.53(15) . . . . ?
Se1 P1 C10 C13 -45.52(16) . . . . ?
F1 C1 C2 F3 -173.94(16) . . . . ?
F1 C1 C2 F4 -53.6(2) . . . . ?
F1 C1 C2 F5 66.0(2) . . . . ?
F2 C1 C2 F3 -60.5(2) . . . . ?
F2 C1 C2 F4 59.9(2) . . . . ?
F2 C1 C2 F5 179.46(17) . . . . ?
F6 C3 C4 F8 -56.9(2) . . . . ?
F6 C3 C4 F9 63.0(3) . . . . ?
F6 C3 C4 F10 -176.5(2) . . . . ?
F7 C3 C4 F8 -170.37(17) . . . . ?
F7 C3 C4 F9 -50.5(2) . . . . ?
F7 C3 C4 F10 70.0(2) . . . . ?
C5 P1 C6 C7 -46.90(17) . . . . ?
C5 P1 C6 C8 72.96(17) . . . . ?
C5 P1 C6 C9 -163.64(14) . . . . ?
C5 P1 C10 C11 -48.19(16) . . . . ?
C5 P1 C10 C12 -171.51(15) . . . . ?
C5 P1 C10 C13 70.45(17) . . . . ?
C6 P1 C5 Sb1 95.66(10) . . . . ?
C6 P1 C10 C11 69.51(16) . . . . ?
C6 P1 C10 C12 -53.81(18) . . . . ?
C6 P1 C10 C13 -171.86(15) . . . . ?
C10 P1 C5 Sb1 -142.30(9) . . . . ?
C10 P1 C6 C7 -164.57(14) . . . . ?
C10 P1 C6 C8 -44.71(18) . . . . ?
C10 P1 C6 C9 78.69(16) . . . . ?

loop_
_exptl_oxdiff_crystal_face_indexfrac_h
_exptl_oxdiff_crystal_face_indexfrac_k
_exptl_oxdiff_crystal_face_indexfrac_l
_exptl_oxdiff_crystal_face_x
_exptl_oxdiff_crystal_face_y
_exptl_oxdiff_crystal_face_z
-0.7881 13.4200 -20.5994 0.9681 -0.2318 0.0957
0.7881 -13.4200 20.5994 -0.9681 0.2318 -0.0957
-4.9949 -2.0182 -4.9522 0.1369 0.5094 0.1863
4.9949 2.0182 4.9522 -0.1369 -0.5094 -0.1863
-0.0005 -1.9996 -4.9812 0.0308 0.1132 -0.1451
0.0005 1.9996 4.9812 -0.0308 -0.1132 0.1451
1.9970 3.0048 4.9656 -0.0352 -0.3066 0.0421
3.9938 -0.9870 -5.0084 -0.0161 -0.2388 -0.3806
1.0018 0.0078 4.9833 -0.1280 -0.1226 0.0196
